data_7158334
loop_
_publ_author_name
'Kutasevich, Anton V.'
'Niktarov, Anton S.'
'Uvarova, Ekaterina S.'
'Karnoukhova, Valentina A.'
'Mityanov, Vitaly S.'

_publ_section_title
;
 A novel approach to bis(1,3-azol-2-yl)acetonitriles and
 bis(1,3-azol-2-yl)methanes <i>via</i> the [3 + 2]-dipolar cycloaddition
 of imidazole <i>N</i>-oxides and 2-heteroaryl-3,3-dimethylacrylonitriles.
;
_journal_issue 41
_journal_name_full 'Organic &amp; biomolecular chemistry'
_journal_page_first 8988
_journal_page_last 8998
_journal_paper_doi 10.1039/d1ob01441b
_journal_volume 19
_journal_year 2021
_chemical_formula_moiety 'C21 H18 N4 O S'
_chemical_formula_sum 'C21 H18 N4 O S'
_chemical_formula_weight 374.45
_space_group_crystal_system monoclinic
_space_group_IT_number 14
_space_group_name_Hall '-P 2yn'
_space_group_name_H-M_alt 'P 1 21/n 1'
_atom_sites_solution_hydrogens mixed
_atom_sites_solution_primary dual
_audit_creation_method SHELXL-2016/6
_audit_update_record
;
2021-06-30 deposited with the CCDC.	2021-09-23 downloaded from the CCDC.
;
_cell_angle_alpha 90
_cell_angle_beta 104.923(2)
_cell_angle_gamma 90
_cell_formula_units_Z 4
_cell_length_a 12.1703(4)
_cell_length_b 8.7069(3)
_cell_length_c 17.7917(6)
_cell_measurement_reflns_used 451
_cell_measurement_temperature 120(2)
_cell_measurement_theta_max 25
_cell_measurement_theta_min 3
_cell_volume 1821.72(11)
_computing_cell_refinement 'Bruker SAINT'
_computing_data_collection 'Bruker APEX3'
_computing_data_reduction 'Bruker SAINT'
_computing_molecular_graphics 'SHELXTL (Sheldrick, 2008)'
_computing_publication_material 'SHELXTL (Sheldrick, 2008)'
_computing_structure_refinement 'SHELXL (Sheldrick, 2015b)'
_computing_structure_solution 'SHELXT (Sheldrick, 2015a)'
_diffrn_ambient_temperature 120(2)
_diffrn_detector_type 'Bruker PHOTON II CPAD detector'
_diffrn_measured_fraction_theta_full 0.999
_diffrn_measured_fraction_theta_max 0.998
_diffrn_measurement_device_type 'Bruker SMART APEX II diffractometer'
_diffrn_measurement_method 'phi and omega scans'
_diffrn_radiation_type MoK\a
_diffrn_radiation_wavelength 0.71073
_diffrn_reflns_av_R_equivalents 0.0385
_diffrn_reflns_av_unetI/netI 0.0479
_diffrn_reflns_Laue_measured_fraction_full 0.999
_diffrn_reflns_Laue_measured_fraction_max 0.998
_diffrn_reflns_limit_h_max 17
_diffrn_reflns_limit_h_min -17
_diffrn_reflns_limit_k_max 12
_diffrn_reflns_limit_k_min -12
_diffrn_reflns_limit_l_max 25
_diffrn_reflns_limit_l_min -25
_diffrn_reflns_number 24031
_diffrn_reflns_point_group_measured_fraction_full 0.999
_diffrn_reflns_point_group_measured_fraction_max 0.998
_diffrn_reflns_theta_full 25.242
_diffrn_reflns_theta_max 30.523
_diffrn_reflns_theta_min 1.829
_exptl_absorpt_coefficient_mu 0.197
_exptl_absorpt_correction_T_max 0.7461
_exptl_absorpt_correction_T_min 0.6737
_exptl_absorpt_correction_type multi-scan
_exptl_absorpt_process_details SADABS
_exptl_crystal_colour yellow
_exptl_crystal_density_diffrn 1.365
_exptl_crystal_description prism
_exptl_crystal_F_000 784
_exptl_crystal_size_max 0.260
_exptl_crystal_size_mid 0.200
_exptl_crystal_size_min 0.180
_refine_diff_density_max 0.312
_refine_diff_density_min -0.336
_refine_diff_density_rms 0.058
_refine_ls_extinction_method none
_refine_ls_goodness_of_fit_ref 1.038
_refine_ls_hydrogen_treatment mixed
_refine_ls_matrix_type full
_refine_ls_number_parameters 250
_refine_ls_number_reflns 5572
_refine_ls_number_restraints 0
_refine_ls_restrained_S_all 1.038
_refine_ls_R_factor_all 0.0558
_refine_ls_R_factor_gt 0.0386
_refine_ls_shift/su_max 0.000
_refine_ls_shift/su_mean 0.000
_refine_ls_structure_factor_coef Fsqd
_refine_ls_weighting_details 'w=1/[\s^2^(Fo^2^)+(0.0535P)^2^+0.3530P] where P=(Fo^2^+2Fc^2^)/3'
_refine_ls_weighting_scheme calc
_refine_ls_wR_factor_gt 0.1009
_refine_ls_wR_factor_ref 0.1076
_reflns_Friedel_coverage 0.000
_reflns_number_gt 4240
_reflns_number_total 5572
_reflns_threshold_expression I>2\s(I)
_cod_data_source_file d1ob01441b2.cif
_cod_data_source_block mvs693
_cod_depositor_comments 'Adding full bibliography for 7158333--7158334.cif.'
_cod_original_sg_symbol_H-M 'P 21/n'
_cod_database_code 7158334
_shelx_shelxl_version_number 2016/6
_shelx_space_group_comment
;
The symmetry employed for this shelxl refinement is uniquely defined
by the following loop, which should always be used as a source of
symmetry information in preference to the above space-group names.
They are only intended as comments.
;
_shelx_estimated_absorpt_t_min 0.951
_shelx_estimated_absorpt_t_max 0.965

loop_
_space_group_symop_operation_xyz
'x, y, z'
'-x+1/2, y+1/2, -z+1/2'
'-x, -y, -z'
'x-1/2, -y-1/2, z-1/2'

loop_
_atom_site_label
_atom_site_type_symbol
_atom_site_fract_x
_atom_site_fract_y
_atom_site_fract_z
_atom_site_U_iso_or_equiv
_atom_site_adp_type
_atom_site_occupancy
_atom_site_site_symmetry_order
_atom_site_calc_flag
_atom_site_refinement_flags_posn
_atom_site_refinement_flags_adp
_atom_site_refinement_flags_occupancy
_atom_site_disorder_assembly
_atom_site_disorder_group
S1 S 0.23416(3) 1.03331(4) 0.28645(2) 0.02073(9) Uani 1 1 d . . . . .
O1 O 0.12688(8) 0.49776(10) 0.42004(5) 0.01942(19) Uani 1 1 d . . . . .
N1 N 0.42654(9) 0.94241(12) 0.37370(6) 0.0170(2) Uani 1 1 d . . . . .
N2 N 0.04780(9) 0.87982(14) 0.39362(7) 0.0246(3) Uani 1 1 d . . . . .
N3 N 0.30863(8) 0.67075(12) 0.53533(6) 0.0149(2) Uani 1 1 d . . . . .
N4 N 0.44887(8) 0.75936(12) 0.49420(6) 0.0160(2) Uani 1 1 d . . . . .
H4N H 0.4821(15) 0.816(2) 0.4634(10) 0.041(5) Uiso 1 1 d . . . . .
C1 C 0.31588(10) 0.93472(14) 0.36771(7) 0.0164(2) Uani 1 1 d . . . . .
C2 C 0.35696(11) 1.08457(16) 0.26142(7) 0.0205(3) Uani 1 1 d . . . . .
H2A H 0.359273 1.144343 0.217184 0.025 Uiso 1 1 calc R U . . .
C3 C 0.45034(11) 1.02755(14) 0.31382(7) 0.0171(2) Uani 1 1 d . . . . .
C4 C 0.57054(10) 1.04866(14) 0.31325(7) 0.0166(2) Uani 1 1 d . . . . .
C5 C 0.60013(12) 1.13572(16) 0.25508(8) 0.0229(3) Uani 1 1 d . . . . .
H5A H 0.542094 1.180138 0.214737 0.027 Uiso 1 1 calc R U . . .
C6 C 0.71337(12) 1.15760(16) 0.25589(8) 0.0242(3) Uani 1 1 d . . . . .
H6A H 0.732198 1.218159 0.216573 0.029 Uiso 1 1 calc R U . . .
C7 C 0.79954(11) 1.09162(15) 0.31379(8) 0.0211(3) Uani 1 1 d . . . . .
H7A H 0.876929 1.105385 0.313666 0.025 Uiso 1 1 calc R U . . .
C8 C 0.77132(11) 1.00547(14) 0.37175(8) 0.0192(3) Uani 1 1 d . . . . .
H8A H 0.829692 0.960804 0.411783 0.023 Uiso 1 1 calc R U . . .
C9 C 0.65796(11) 0.98425(14) 0.37148(7) 0.0188(2) Uani 1 1 d . . . . .
H9A H 0.639700 0.925103 0.411482 0.023 Uiso 1 1 calc R U . . .
C10 C 0.26459(10) 0.85282(14) 0.41999(7) 0.0167(2) Uani 1 1 d . . . . .
C11 C 0.14558(11) 0.86467(14) 0.40738(7) 0.0181(2) Uani 1 1 d . . . . .
C12 C 0.33480(10) 0.76441(13) 0.48139(7) 0.0150(2) Uani 1 1 d . . . . .
C13 C 0.40960(10) 0.60512(14) 0.58169(7) 0.0166(2) Uani 1 1 d . . . . .
C14 C 0.49631(10) 0.66183(14) 0.55576(7) 0.0162(2) Uani 1 1 d . . . . .
C15 C 0.19421(10) 0.63295(14) 0.54291(7) 0.0170(2) Uani 1 1 d . . . . .
H15A H 0.142518 0.720058 0.523218 0.020 Uiso 1 1 calc R U . . .
H15B H 0.197314 0.618888 0.598631 0.020 Uiso 1 1 calc R U . . .
C16 C 0.14718(10) 0.49149(14) 0.49962(7) 0.0159(2) Uani 1 1 d . . . . .
C17 C 0.11824(10) 0.35227(15) 0.52185(8) 0.0198(3) Uani 1 1 d . . . . .
H17A H 0.124081 0.319064 0.573598 0.024 Uiso 1 1 calc R U . . .
C18 C 0.07700(11) 0.26432(15) 0.45223(8) 0.0222(3) Uani 1 1 d . . . . .
H18A H 0.050006 0.161506 0.448623 0.027 Uiso 1 1 calc R U . . .
C19 C 0.08418(11) 0.35666(15) 0.39289(8) 0.0223(3) Uani 1 1 d . . . . .
H19A H 0.062630 0.328005 0.339576 0.027 Uiso 1 1 calc R U . . .
C20 C 0.40985(12) 0.49561(16) 0.64590(8) 0.0242(3) Uani 1 1 d . . . . .
H20A H 0.487912 0.461994 0.669698 0.036 Uiso 1 1 calc R U . . .
H20B H 0.362798 0.406292 0.625101 0.036 Uiso 1 1 calc R U . . .
H20C H 0.378997 0.546383 0.685190 0.036 Uiso 1 1 calc R U . . .
C21 C 0.62155(10) 0.63667(16) 0.58132(7) 0.0199(3) Uani 1 1 d . . . . .
H21A H 0.637414 0.541288 0.611411 0.030 Uiso 1 1 calc R U . . .
H21B H 0.657507 0.723058 0.613762 0.030 Uiso 1 1 calc R U . . .
H21C H 0.652095 0.629115 0.535580 0.030 Uiso 1 1 calc R U . . .

loop_
_atom_site_aniso_label
_atom_site_aniso_U_11
_atom_site_aniso_U_22
_atom_site_aniso_U_33
_atom_site_aniso_U_23
_atom_site_aniso_U_13
_atom_site_aniso_U_12
S1 0.01675(15) 0.02484(17) 0.01807(16) 0.00132(12) -0.00008(11) 0.00156(12)
O1 0.0215(5) 0.0195(4) 0.0169(4) -0.0012(3) 0.0043(4) -0.0046(3)
N1 0.0150(5) 0.0185(5) 0.0173(5) 0.0015(4) 0.0038(4) 0.0000(4)
N2 0.0176(5) 0.0218(6) 0.0332(6) 0.0001(5) 0.0042(5) 0.0001(4)
N3 0.0117(5) 0.0160(5) 0.0172(5) -0.0014(4) 0.0039(4) -0.0019(4)
N4 0.0121(5) 0.0186(5) 0.0172(5) 0.0003(4) 0.0035(4) -0.0018(4)
C1 0.0157(6) 0.0162(6) 0.0160(6) -0.0012(4) 0.0016(4) 0.0003(4)
C2 0.0216(6) 0.0234(6) 0.0159(6) 0.0012(5) 0.0039(5) 0.0015(5)
C3 0.0193(6) 0.0178(6) 0.0142(5) -0.0001(4) 0.0044(4) 0.0002(5)
C4 0.0190(6) 0.0152(6) 0.0159(6) -0.0008(4) 0.0052(5) 0.0003(5)
C5 0.0238(7) 0.0266(7) 0.0185(6) 0.0053(5) 0.0058(5) 0.0028(5)
C6 0.0286(7) 0.0261(7) 0.0205(6) 0.0031(5) 0.0109(5) -0.0021(6)
C7 0.0202(6) 0.0218(6) 0.0229(6) -0.0040(5) 0.0085(5) -0.0015(5)
C8 0.0191(6) 0.0177(6) 0.0202(6) -0.0001(5) 0.0037(5) 0.0019(5)
C9 0.0221(6) 0.0169(6) 0.0177(6) 0.0014(5) 0.0060(5) -0.0005(5)
C10 0.0132(5) 0.0172(6) 0.0192(6) -0.0013(5) 0.0034(4) -0.0001(4)
C11 0.0190(6) 0.0140(5) 0.0210(6) -0.0023(5) 0.0044(5) -0.0004(4)
C12 0.0135(5) 0.0146(5) 0.0172(6) -0.0033(4) 0.0044(4) -0.0016(4)
C13 0.0155(6) 0.0180(6) 0.0160(5) -0.0018(5) 0.0034(4) -0.0009(5)
C14 0.0153(5) 0.0176(6) 0.0147(5) -0.0014(4) 0.0020(4) -0.0002(4)
C15 0.0128(5) 0.0193(6) 0.0201(6) -0.0022(5) 0.0067(5) -0.0021(4)
C16 0.0122(5) 0.0189(6) 0.0168(6) -0.0008(4) 0.0042(4) -0.0001(4)
C17 0.0181(6) 0.0190(6) 0.0225(6) 0.0017(5) 0.0057(5) -0.0010(5)
C18 0.0179(6) 0.0165(6) 0.0312(7) -0.0027(5) 0.0046(5) -0.0025(5)
C19 0.0205(6) 0.0207(6) 0.0244(7) -0.0065(5) 0.0034(5) -0.0034(5)
C20 0.0220(6) 0.0286(7) 0.0214(6) 0.0057(5) 0.0046(5) -0.0015(5)
C21 0.0145(6) 0.0254(7) 0.0190(6) 0.0003(5) 0.0029(5) -0.0001(5)

loop_
_atom_type_symbol
_atom_type_description
_atom_type_scat_dispersion_real
_atom_type_scat_dispersion_imag
_atom_type_scat_source
C C 0.0033 0.0016 'International Tables Vol C Tables 4.2.6.8 and 6.1.1.4'
H H 0.0000 0.0000 'International Tables Vol C Tables 4.2.6.8 and 6.1.1.4'
N N 0.0061 0.0033 'International Tables Vol C Tables 4.2.6.8 and 6.1.1.4'
O O 0.0106 0.0060 'International Tables Vol C Tables 4.2.6.8 and 6.1.1.4'
S S 0.1246 0.1234 'International Tables Vol C Tables 4.2.6.8 and 6.1.1.4'

loop_
_geom_angle_atom_site_label_1
_geom_angle_atom_site_label_2
_geom_angle_atom_site_label_3
_geom_angle
_geom_angle_site_symmetry_1
_geom_angle_site_symmetry_3
_geom_angle_publ_flag
C2 S1 C1 89.68(6) . . ?
C19 O1 C16 106.16(10) . . ?
C1 N1 C3 111.96(10) . . ?
C12 N3 C13 109.17(10) . . ?
C12 N3 C15 126.80(10) . . ?
C13 N3 C15 123.92(10) . . ?
C12 N4 C14 110.74(10) . . ?
C12 N4 H4N 118.7(11) . . ?
C14 N4 H4N 130.6(11) . . ?
N1 C1 C10 125.12(11) . . ?
N1 C1 S1 112.98(9) . . ?
C10 C1 S1 121.88(9) . . ?
C3 C2 S1 110.74(10) . . ?
C3 C2 H2A 124.6 . . ?
S1 C2 H2A 124.6 . . ?
C2 C3 N1 114.64(11) . . ?
C2 C3 C4 127.03(11) . . ?
N1 C3 C4 118.33(11) . . ?
C9 C4 C5 118.22(12) . . ?
C9 C4 C3 120.75(11) . . ?
C5 C4 C3 121.02(11) . . ?
C6 C5 C4 120.63(12) . . ?
C6 C5 H5A 119.7 . . ?
C4 C5 H5A 119.7 . . ?
C5 C6 C7 120.56(12) . . ?
C5 C6 H6A 119.7 . . ?
C7 C6 H6A 119.7 . . ?
C8 C7 C6 119.33(12) . . ?
C8 C7 H7A 120.3 . . ?
C6 C7 H7A 120.3 . . ?
C7 C8 C9 120.28(12) . . ?
C7 C8 H8A 119.9 . . ?
C9 C8 H8A 119.9 . . ?
C8 C9 C4 120.96(12) . . ?
C8 C9 H9A 119.5 . . ?
C4 C9 H9A 119.5 . . ?
C11 C10 C12 123.30(11) . . ?
C11 C10 C1 117.40(11) . . ?
C12 C10 C1 119.30(11) . . ?
N2 C11 C10 176.21(14) . . ?
N4 C12 N3 106.23(10) . . ?
N4 C12 C10 122.32(11) . . ?
N3 C12 C10 131.43(11) . . ?
C14 C13 N3 106.96(11) . . ?
C14 C13 C20 130.54(12) . . ?
N3 C13 C20 122.49(11) . . ?
C13 C14 N4 106.89(11) . . ?
C13 C14 C21 132.09(12) . . ?
N4 C14 C21 121.02(11) . . ?
N3 C15 C16 112.66(10) . . ?
N3 C15 H15A 109.1 . . ?
C16 C15 H15A 109.1 . . ?
N3 C15 H15B 109.1 . . ?
C16 C15 H15B 109.1 . . ?
H15A C15 H15B 107.8 . . ?
C17 C16 O1 110.27(11) . . ?
C17 C16 C15 133.38(12) . . ?
O1 C16 C15 116.35(10) . . ?
C16 C17 C18 106.65(12) . . ?
C16 C17 H17A 126.7 . . ?
C18 C17 H17A 126.7 . . ?
C19 C18 C17 106.23(12) . . ?
C19 C18 H18A 126.9 . . ?
C17 C18 H18A 126.9 . . ?
C18 C19 O1 110.69(12) . . ?
C18 C19 H19A 124.7 . . ?
O1 C19 H19A 124.7 . . ?
C13 C20 H20A 109.5 . . ?
C13 C20 H20B 109.5 . . ?
H20A C20 H20B 109.5 . . ?
C13 C20 H20C 109.5 . . ?
H20A C20 H20C 109.5 . . ?
H20B C20 H20C 109.5 . . ?
C14 C21 H21A 109.5 . . ?
C14 C21 H21B 109.5 . . ?
H21A C21 H21B 109.5 . . ?
C14 C21 H21C 109.5 . . ?
H21A C21 H21C 109.5 . . ?
H21B C21 H21C 109.5 . . ?

loop_
_geom_bond_atom_site_label_1
_geom_bond_atom_site_label_2
_geom_bond_distance
_geom_bond_site_symmetry_2
_geom_bond_publ_flag
S1 C2 1.7246(14) . ?
S1 C1 1.7538(12) . ?
O1 C19 1.3724(16) . ?
O1 C16 1.3743(15) . ?
N1 C1 1.3250(16) . ?
N1 C3 1.3882(16) . ?
N2 C11 1.1589(16) . ?
N3 C12 1.3584(15) . ?
N3 C13 1.4124(15) . ?
N3 C15 1.4704(14) . ?
N4 C12 1.3483(15) . ?
N4 C14 1.3887(16) . ?
N4 H4N 0.908(18) . ?
C1 C10 1.4361(17) . ?
C2 C3 1.3644(17) . ?
C2 H2A 0.9500 . ?
C3 C4 1.4770(17) . ?
C4 C9 1.3973(17) . ?
C4 C5 1.4026(17) . ?
C5 C6 1.3876(19) . ?
C5 H5A 0.9500 . ?
C6 C7 1.3909(19) . ?
C6 H6A 0.9500 . ?
C7 C8 1.3880(18) . ?
C7 H7A 0.9500 . ?
C8 C9 1.3907(18) . ?
C8 H8A 0.9500 . ?
C9 H9A 0.9500 . ?
C10 C11 1.4112(17) . ?
C10 C12 1.4266(17) . ?
C13 C14 1.3494(17) . ?
C13 C20 1.4874(18) . ?
C14 C21 1.4903(17) . ?
C15 C16 1.4868(17) . ?
C15 H15A 0.9900 . ?
C15 H15B 0.9900 . ?
C16 C17 1.3497(17) . ?
C17 C18 1.4326(19) . ?
C17 H17A 0.9500 . ?
C18 C19 1.3477(19) . ?
C18 H18A 0.9500 . ?
C19 H19A 0.9500 . ?
C20 H20A 0.9800 . ?
C20 H20B 0.9800 . ?
C20 H20C 0.9800 . ?
C21 H21A 0.9800 . ?
C21 H21B 0.9800 . ?
C21 H21C 0.9800 . ?

loop_
_geom_hbond_atom_site_label_D
_geom_hbond_atom_site_label_H
_geom_hbond_atom_site_label_A
_geom_hbond_distance_DH
_geom_hbond_distance_HA
_geom_hbond_distance_DA
_geom_hbond_angle_DHA
_geom_hbond_site_symmetry_A
N4 H4N N1 0.908(18) 1.912(18) 2.6288(15) 134.5(15) .

loop_
_geom_torsion_atom_site_label_1
_geom_torsion_atom_site_label_2
_geom_torsion_atom_site_label_3
_geom_torsion_atom_site_label_4
_geom_torsion
_geom_torsion_site_symmetry_1
_geom_torsion_site_symmetry_2
_geom_torsion_site_symmetry_3
_geom_torsion_site_symmetry_4
_geom_torsion_publ_flag
C3 N1 C1 C10 178.88(11) . . . . ?
C3 N1 C1 S1 0.15(13) . . . . ?
C2 S1 C1 N1 0.07(10) . . . . ?
C2 S1 C1 C10 -178.71(11) . . . . ?
C1 S1 C2 C3 -0.27(10) . . . . ?
S1 C2 C3 N1 0.42(15) . . . . ?
S1 C2 C3 C4 -178.91(10) . . . . ?
C1 N1 C3 C2 -0.37(16) . . . . ?
C1 N1 C3 C4 179.02(10) . . . . ?
C2 C3 C4 C9 179.41(12) . . . . ?
N1 C3 C4 C9 0.10(17) . . . . ?
C2 C3 C4 C5 0.4(2) . . . . ?
N1 C3 C4 C5 -178.87(12) . . . . ?
C9 C4 C5 C6 -0.3(2) . . . . ?
C3 C4 C5 C6 178.66(12) . . . . ?
C4 C5 C6 C7 1.0(2) . . . . ?
C5 C6 C7 C8 -1.1(2) . . . . ?
C6 C7 C8 C9 0.58(19) . . . . ?
C7 C8 C9 C4 0.04(19) . . . . ?
C5 C4 C9 C8 -0.16(19) . . . . ?
C3 C4 C9 C8 -179.16(12) . . . . ?
N1 C1 C10 C11 176.30(12) . . . . ?
S1 C1 C10 C11 -5.08(16) . . . . ?
N1 C1 C10 C12 -3.73(19) . . . . ?
S1 C1 C10 C12 174.89(9) . . . . ?
C14 N4 C12 N3 0.50(13) . . . . ?
C14 N4 C12 C10 -178.26(11) . . . . ?
C13 N3 C12 N4 -0.81(13) . . . . ?
C15 N3 C12 N4 -177.11(10) . . . . ?
C13 N3 C12 C10 177.79(12) . . . . ?
C15 N3 C12 C10 1.5(2) . . . . ?
C11 C10 C12 N4 -177.41(11) . . . . ?
C1 C10 C12 N4 2.62(18) . . . . ?
C11 C10 C12 N3 4.2(2) . . . . ?
C1 C10 C12 N3 -175.79(12) . . . . ?
C12 N3 C13 C14 0.83(13) . . . . ?
C15 N3 C13 C14 177.26(11) . . . . ?
C12 N3 C13 C20 -179.44(12) . . . . ?
C15 N3 C13 C20 -3.01(18) . . . . ?
N3 C13 C14 N4 -0.50(13) . . . . ?
C20 C13 C14 N4 179.80(13) . . . . ?
N3 C13 C14 C21 179.55(12) . . . . ?
C20 C13 C14 C21 -0.1(2) . . . . ?
C12 N4 C14 C13 0.01(14) . . . . ?
C12 N4 C14 C21 179.97(11) . . . . ?
C12 N3 C15 C16 92.29(14) . . . . ?
C13 N3 C15 C16 -83.50(14) . . . . ?
C19 O1 C16 C17 -0.14(13) . . . . ?
C19 O1 C16 C15 -179.90(10) . . . . ?
N3 C15 C16 C17 115.43(15) . . . . ?
N3 C15 C16 O1 -64.88(14) . . . . ?
O1 C16 C17 C18 0.02(14) . . . . ?
C15 C16 C17 C18 179.72(13) . . . . ?
C16 C17 C18 C19 0.11(15) . . . . ?
C17 C18 C19 O1 -0.20(15) . . . . ?
C16 O1 C19 C18 0.22(14) . . . . ?
